data_4346601
loop_
_publ_author_name
'Hassanein, K.'
'Amo-Ochoa, P'
'G\'omez-Garc\'ia, C J'
'Delgado, S.'
'Castillo, O.'
'Oc\'on, P'
'Mart\'inez, J I'
'Perles, J.'
'Zamora, F.'

_publ_contact_author
;
 Pilar Amo-Ochoa. 
 Departamento de Quimica Inorganica. 
 Universidad Autonoma de Madrid.
 E-28049 Madrid, Spain
;
_publ_section_title
;
 Halo and Pseudohalo Cu(I)-Pyridinato Double Chains with Tunable Physical
 Properties.
;
_journal_issue 22
_journal_name_full 'Inorganic chemistry'
_journal_page_first 10738
_journal_page_last 10747
_journal_paper_doi 10.1021/acs.inorgchem.5b01754
_journal_volume 54
_journal_year 2015
_chemical_compound_source 'synthesis as described'
_chemical_formula_moiety 'C12 H10 Cu2 N8 O4'
_chemical_formula_structural 'C12 H10 Cu2 N8 O4'
_chemical_formula_sum 'C12 H10 Cu2 N8 O4'
_chemical_formula_weight 457.36
_chemical_name_systematic
;
catena-poly[(2-amino-5-nitropyridine-kN1)(mu-cyanido)copper(I)]
;
_space_group_crystal_system monoclinic
_space_group_IT_number 13
_space_group_name_Hall '-P 2yac'
_space_group_name_H-M_alt 'P 1 2/n 1'
_atom_sites_solution_hydrogens geom
_atom_sites_solution_primary direct
_atom_sites_solution_secondary difmap
_audit_creation_method SHELXL97
_cell_angle_alpha 90
_cell_angle_beta 110.5540(10)
_cell_angle_gamma 90
_cell_formula_units_Z 4
_cell_length_a 14.6169(3)
_cell_length_b 7.2367(2)
_cell_length_c 16.1212(3)
_cell_measurement_reflns_used 5986
_cell_measurement_temperature 296.(2)
_cell_measurement_theta_max 25.7352
_cell_measurement_theta_min 2.8147
_cell_volume 1596.72(6)
_diffrn_ambient_temperature 296.(2)
_diffrn_detector_area_resol_mean 8.3333
_diffrn_measured_fraction_theta_full 0.999
_diffrn_measured_fraction_theta_max 0.999
_diffrn_measurement_device_type 'Bruker Kappa Apex II'
_diffrn_radiation_monochromator mirror
_diffrn_radiation_source 'Bruker (Mo) X-ray Source'
_diffrn_radiation_type MoK\a
_diffrn_radiation_wavelength 0.71073
_diffrn_reflns_av_R_equivalents 0.0377
_diffrn_reflns_av_sigmaI/netI 0.0251
_diffrn_reflns_limit_h_max 17
_diffrn_reflns_limit_h_min -17
_diffrn_reflns_limit_k_max 8
_diffrn_reflns_limit_k_min -8
_diffrn_reflns_limit_l_max 19
_diffrn_reflns_limit_l_min -19
_diffrn_reflns_number 20974
_diffrn_reflns_theta_full 25.34
_diffrn_reflns_theta_max 25.34
_diffrn_reflns_theta_min 1.62
_exptl_absorpt_coefficient_mu 2.703
_exptl_absorpt_correction_T_max 0.88
_exptl_absorpt_correction_T_min 0.74
_exptl_absorpt_correction_type multi-scan
_exptl_absorpt_process_details sadabs
_exptl_crystal_colour 'clear yellow'
_exptl_crystal_density_diffrn 1.903
_exptl_crystal_density_method 'not measured'
_exptl_crystal_description prismatic
_exptl_crystal_F_000 912
_exptl_crystal_size_max 0.200
_exptl_crystal_size_mid 0.180
_exptl_crystal_size_min 0.050
_refine_diff_density_max 0.306
_refine_diff_density_min -0.372
_refine_diff_density_rms 0.055
_refine_ls_extinction_method none
_refine_ls_goodness_of_fit_ref 1.021
_refine_ls_hydrogen_treatment constr
_refine_ls_matrix_type full
_refine_ls_number_parameters 233
_refine_ls_number_reflns 2930
_refine_ls_number_restraints 0
_refine_ls_restrained_S_all 1.021
_refine_ls_R_factor_all 0.0410
_refine_ls_R_factor_gt 0.0271
_refine_ls_shift/su_max 0.002
_refine_ls_shift/su_mean 0.000
_refine_ls_structure_factor_coef Fsqd
_refine_ls_weighting_details 'calc w=1/[\s^2^(Fo^2^)+(0.0247P)^2^+1.1726P] where P=(Fo^2^+2Fc^2^)/3'
_refine_ls_weighting_scheme calc
_refine_ls_wR_factor_gt 0.0579
_refine_ls_wR_factor_ref 0.0627
_reflns_number_gt 2340
_reflns_number_total 2930
_reflns_threshold_expression >2sigma(I)
_cod_data_source_file ic5b01754_si_002.cif
_cod_data_source_block compound-5
_cod_database_code 4346601

loop_
_space_group_symop_operation_xyz
'x, y, z'
'-x+1/2, y, -z+1/2'
'-x, -y, -z'
'x-1/2, -y, z-1/2'

loop_
_atom_site_label
_atom_site_type_symbol
_atom_site_fract_x
_atom_site_fract_y
_atom_site_fract_z
_atom_site_U_iso_or_equiv
_atom_site_adp_type
_atom_site_occupancy
_atom_site_symmetry_multiplicity
_atom_site_calc_flag
_atom_site_refinement_flags
_atom_site_disorder_assembly
_atom_site_disorder_group
Cu1 Cu 1.10677(2) 0.20814(5) 0.61501(2) 0.04004(11) Uani 1 1 d . . .
Cu2 Cu 0.80173(2) 0.49551(5) 0.62002(2) 0.04296(11) Uani 1 1 d . . .
C1 C 0.91590(18) 0.3996(4) 0.60787(15) 0.0312(6) Uani 1 1 d . A .
N1 N 0.98695(19) 0.3341(4) 0.60550(14) 0.0475(6) Uani 1 1 d . A .
C2 C 1.2179(6) 0.1818(12) 0.7184(6) 0.032(3) Uiso 0.50 1 d P A -1
N2 N 1.2846(5) 0.1448(9) 0.7836(4) 0.028(2) Uiso 0.50 1 d P . -1
C3 C 0.7629(7) 0.5479(13) 0.7194(6) 0.039(3) Uiso 0.50 1 d P B -1
N3 N 0.7403(6) 0.5048(10) 0.7814(5) 0.045(2) Uiso 0.50 1 d P . -1
N11 N 1.10073(14) 0.1266(3) 0.49112(12) 0.0284(5) Uani 1 1 d . A .
C12 C 1.17525(17) 0.0508(3) 0.47121(16) 0.0301(6) Uani 1 1 d . . .
N12 N 1.25352(15) -0.0052(3) 0.53856(15) 0.0425(6) Uani 1 1 d . A .
H12A H 1.2553 0.0074 0.5921 0.051 Uiso 1 1 calc R . .
H12B H 1.3022 -0.0540 0.5284 0.051 Uiso 1 1 calc R . .
C13 C 1.17073(19) 0.0325(4) 0.38267(17) 0.0376(7) Uani 1 1 d . A .
H13 H 1.2244 -0.0123 0.3706 0.045 Uiso 1 1 calc R . .
C14 C 1.08856(18) 0.0800(4) 0.31562(16) 0.0355(6) Uani 1 1 d . . .
H14 H 1.0842 0.0678 0.2569 0.043 Uiso 1 1 calc R A .
C15 C 1.01047(17) 0.1480(3) 0.33698(15) 0.0286(6) Uani 1 1 d . A .
N15 N 0.91973(16) 0.1992(3) 0.26818(13) 0.0369(5) Uani 1 1 d . . .
O151 O 0.85824(14) 0.2833(3) 0.28843(12) 0.0492(5) Uani 1 1 d . A .
O152 O 0.90942(15) 0.1567(3) 0.19213(12) 0.0585(6) Uani 1 1 d . A .
C16 C 1.01954(17) 0.1726(3) 0.42335(15) 0.0281(6) Uani 1 1 d . . .
H16 H 0.9674 0.2234 0.4358 0.034 Uiso 1 1 calc R A .
N21 N 0.68733(15) 0.5735(3) 0.50429(13) 0.0316(5) Uani 1 1 d . B .
C22 C 0.68642(18) 0.5450(3) 0.42119(16) 0.0306(6) Uani 1 1 d . . .
N22 N 0.76562(16) 0.4680(3) 0.41261(14) 0.0423(6) Uani 1 1 d . B .
H22A H 0.8146 0.4387 0.4590 0.051 Uiso 1 1 calc R . .
H22B H 0.7677 0.4478 0.3607 0.051 Uiso 1 1 calc R . .
C23 C 0.60682(19) 0.5971(4) 0.34569(17) 0.0368(6) Uani 1 1 d . B .
H23 H 0.6084 0.5750 0.2894 0.044 Uiso 1 1 calc R . .
C24 C 0.5282(2) 0.6793(4) 0.35533(18) 0.0402(7) Uani 1 1 d . . .
H24 H 0.4746 0.7135 0.3063 0.048 Uiso 1 1 calc R B .
C25 C 0.52989(19) 0.7109(4) 0.44092(18) 0.0375(6) Uani 1 1 d . B .
N25 N 0.44778(18) 0.8024(4) 0.4539(2) 0.0516(7) Uani 1 1 d . . .
O251 O 0.44757(17) 0.8182(3) 0.52903(17) 0.0675(7) Uani 1 1 d . B .
O252 O 0.38279(17) 0.8618(4) 0.38847(18) 0.0870(9) Uani 1 1 d . B .
C26 C 0.60866(19) 0.6572(4) 0.51263(17) 0.0361(6) Uani 1 1 d . . .
H26 H 0.6078 0.6794 0.5692 0.043 Uiso 1 1 calc R B .

loop_
_atom_site_aniso_label
_atom_site_aniso_U_11
_atom_site_aniso_U_22
_atom_site_aniso_U_33
_atom_site_aniso_U_23
_atom_site_aniso_U_13
_atom_site_aniso_U_12
Cu1 0.03431(19) 0.0542(2) 0.02590(17) -0.00057(16) 0.00349(14) 0.00111(17)
Cu2 0.0394(2) 0.0529(2) 0.0384(2) 0.00280(17) 0.01591(15) 0.00117(17)
C1 0.0249(13) 0.0426(16) 0.0259(13) 0.0026(12) 0.0088(10) 0.0042(12)
N1 0.0492(16) 0.0550(17) 0.0299(12) 0.0012(11) 0.0035(11) -0.0055(13)
N11 0.0234(11) 0.0357(12) 0.0235(10) 0.0005(9) 0.0049(8) 0.0015(9)
C12 0.0227(13) 0.0293(15) 0.0348(14) 0.0012(11) 0.0056(11) -0.0025(11)
N12 0.0276(12) 0.0559(15) 0.0392(13) 0.0023(12) 0.0059(10) 0.0116(11)
C13 0.0295(14) 0.0458(18) 0.0417(15) -0.0031(13) 0.0178(12) 0.0051(12)
C14 0.0358(15) 0.0451(17) 0.0265(13) -0.0019(12) 0.0120(12) -0.0035(13)
C15 0.0261(13) 0.0323(14) 0.0244(12) 0.0005(10) 0.0049(10) -0.0026(11)
N15 0.0339(13) 0.0452(14) 0.0247(11) 0.0018(10) 0.0014(10) -0.0038(11)
O151 0.0299(10) 0.0712(15) 0.0420(11) 0.0055(10) 0.0072(9) 0.0122(10)
O152 0.0529(13) 0.0872(17) 0.0236(10) -0.0043(11) -0.0012(9) 0.0063(12)
C16 0.0223(12) 0.0319(15) 0.0279(12) 0.0009(11) 0.0061(10) 0.0018(11)
N21 0.0316(12) 0.0377(13) 0.0287(11) 0.0004(10) 0.0145(9) 0.0024(10)
C22 0.0340(14) 0.0301(15) 0.0313(13) -0.0009(11) 0.0159(11) 0.0005(11)
N22 0.0403(13) 0.0584(16) 0.0312(12) 0.0002(11) 0.0163(10) 0.0151(12)
C23 0.0395(16) 0.0406(16) 0.0288(13) -0.0018(12) 0.0100(12) 0.0014(13)
C24 0.0342(15) 0.0431(17) 0.0381(15) 0.0024(13) 0.0062(12) 0.0041(13)
C25 0.0283(14) 0.0373(16) 0.0497(16) -0.0039(13) 0.0174(13) 0.0045(12)
N25 0.0379(15) 0.0504(16) 0.0722(19) -0.0072(15) 0.0265(14) 0.0040(13)
O251 0.0617(15) 0.0790(18) 0.0801(17) -0.0042(14) 0.0477(14) 0.0145(13)
O252 0.0448(14) 0.117(2) 0.0894(19) -0.0074(18) 0.0110(14) 0.0373(15)
C26 0.0403(16) 0.0394(16) 0.0348(14) -0.0051(12) 0.0211(12) -0.0022(13)

loop_
_atom_type_symbol
_atom_type_description
_atom_type_scat_dispersion_real
_atom_type_scat_dispersion_imag
_atom_type_scat_source
C C 0.0033 0.0016 'International Tables Vol C Tables 4.2.6.8 and 6.1.1.4'
H H 0.0000 0.0000 'International Tables Vol C Tables 4.2.6.8 and 6.1.1.4'
N N 0.0061 0.0033 'International Tables Vol C Tables 4.2.6.8 and 6.1.1.4'
O O 0.0106 0.0060 'International Tables Vol C Tables 4.2.6.8 and 6.1.1.4'
Cu Cu 0.3201 1.2651 'International Tables Vol C Tables 4.2.6.8 and 6.1.1.4'

loop_
_geom_angle_atom_site_label_1
_geom_angle_atom_site_label_2
_geom_angle_atom_site_label_3
_geom_angle
_geom_angle_site_symmetry_1
_geom_angle_site_symmetry_3
C2 Cu1 N2 8.2(4) . 2_756
C2 Cu1 N1 126.4(3) . .
N2 Cu1 N1 130.2(2) 2_756 .
C2 Cu1 N11 124.1(3) . .
N2 Cu1 N11 120.5(2) 2_756 .
N1 Cu1 N11 109.27(9) . .
C1 Cu2 N3 131.4(3) . 2_656
C1 Cu2 C3 134.0(3) . .
N3 Cu2 C3 9.5(4) 2_656 .
C1 Cu2 N21 117.77(9) . .
N3 Cu2 N21 110.1(3) 2_656 .
C3 Cu2 N21 108.2(3) . .
N1 C1 Cu2 175.5(2) . .
C1 N1 Cu1 172.8(2) . .
N2 C2 Cu1 172.5(8) . .
C2 N2 Cu1 152.8(8) . 2_756
N3 C3 Cu2 153.5(8) . .
C3 N3 Cu2 166.8(8) . 2_656
C16 N11 C12 117.5(2) . .
C16 N11 Cu1 116.35(16) . .
C12 N11 Cu1 125.65(15) . .
N12 C12 N11 117.5(2) . .
N12 C12 C13 121.1(2) . .
N11 C12 C13 121.4(2) . .
C12 N12 H12A 120.0 . .
C12 N12 H12B 120.0 . .
H12A N12 H12B 120.0 . .
C14 C13 C12 119.9(2) . .
C14 C13 H13 120.0 . .
C12 C13 H13 120.0 . .
C13 C14 C15 117.9(2) . .
C13 C14 H14 121.0 . .
C15 C14 H14 121.0 . .
C16 C15 C14 120.3(2) . .
C16 C15 N15 118.9(2) . .
C14 C15 N15 120.7(2) . .
O151 N15 O152 123.4(2) . .
O151 N15 C15 119.0(2) . .
O152 N15 C15 117.5(2) . .
N11 C16 C15 122.7(2) . .
N11 C16 H16 118.7 . .
C15 C16 H16 118.7 . .
C26 N21 C22 117.1(2) . .
C26 N21 Cu2 118.27(16) . .
C22 N21 Cu2 124.61(17) . .
N22 C22 N21 117.3(2) . .
N22 C22 C23 120.4(2) . .
N21 C22 C23 122.3(2) . .
C22 N22 H22A 120.0 . .
C22 N22 H22B 120.0 . .
H22A N22 H22B 120.0 . .
C24 C23 C22 119.8(2) . .
C24 C23 H23 120.1 . .
C22 C23 H23 120.1 . .
C23 C24 C25 117.9(2) . .
C23 C24 H24 121.1 . .
C25 C24 H24 121.1 . .
C26 C25 C24 120.5(2) . .
C26 C25 N25 120.1(3) . .
C24 C25 N25 119.4(3) . .
O251 N25 O252 123.5(3) . .
O251 N25 C25 118.6(3) . .
O252 N25 C25 117.9(3) . .
N21 C26 C25 122.5(2) . .
N21 C26 H26 118.8 . .
C25 C26 H26 118.8 . .

loop_
_geom_bond_atom_site_label_1
_geom_bond_atom_site_label_2
_geom_bond_distance
_geom_bond_site_symmetry_2
Cu1 C2 1.885(9) .
Cu1 N2 1.892(7) 2_756
Cu1 N1 1.932(3) .
Cu1 N11 2.0545(19) .
Cu2 C1 1.880(3) .
Cu2 N3 1.896(7) 2_656
Cu2 C3 1.915(8) .
Cu2 N21 2.099(2) .
C1 N1 1.154(3) .
C2 N2 1.187(5) .
N2 Cu1 1.892(7) 2_756
C3 N3 1.199(6) .
N3 Cu2 1.896(7) 2_656
N11 C16 1.343(3) .
N11 C12 1.355(3) .
C12 N12 1.334(3) .
C12 C13 1.412(3) .
N12 H12A 0.8600 .
N12 H12B 0.8600 .
C13 C14 1.348(4) .
C13 H13 0.9300 .
C14 C15 1.393(4) .
C14 H14 0.9300 .
C15 C16 1.363(3) .
C15 N15 1.447(3) .
N15 O151 1.221(3) .
N15 O152 1.221(3) .
C16 H16 0.9300 .
N21 C26 1.348(3) .
N21 C22 1.351(3) .
C22 N22 1.335(3) .
C22 C23 1.408(3) .
N22 H22A 0.8600 .
N22 H22B 0.8600 .
C23 C24 1.351(4) .
C23 H23 0.9300 .
C24 C25 1.390(4) .
C24 H24 0.9300 .
C25 C26 1.371(4) .
C25 N25 1.449(3) .
N25 O251 1.218(3) .
N25 O252 1.223(3) .
C26 H26 0.9300 .

loop_
_geom_hbond_atom_site_label_D
_geom_hbond_atom_site_label_H
_geom_hbond_atom_site_label_A
_geom_hbond_distance_DH
_geom_hbond_distance_HA
_geom_hbond_distance_DA
_geom_hbond_angle_DHA
_geom_hbond_site_symmetry_A
N12 H12A N2 0.86 2.48 3.291(7) 157.0 2_756
N12 H12B O251 0.86 2.31 3.163(3) 169.4 1_645
N22 H22B O151 0.86 2.37 3.087(3) 141.3 .
